data_7214872
loop_
_publ_author_name
'Zhao, Junwei'
'Luo, Jie'
'Chen, Lijuan'
'Yuan, Jing'
'Li, Huiying'
'Ma, Pengtao'
'Wang, Jingping'
'Niu, Jingyang'

_publ_section_title
;
 Novel 1-D double-chain organic--inorganic hybrid polyoxotungstates
 constructed from dimeric copper--lanthanide heterometallic
 silicotungstate units
;
_journal_issue 23
_journal_name_full CrystEngComm
_journal_page_first 7981
_journal_paper_doi 10.1039/c2ce26007g
_journal_volume 14
_journal_year 2012
_chemical_formula_sum 'C18 H100 Cu3 N12 O96 Si2 Sm2 W22'
_chemical_formula_weight 6613.30
_chemical_name_systematic
;
?
;
_space_group_IT_number 2
_symmetry_cell_setting triclinic
_symmetry_space_group_name_Hall '-P 1'
_symmetry_space_group_name_H-M 'P -1'
_atom_sites_solution_hydrogens geom
_atom_sites_solution_primary direct
_atom_sites_solution_secondary difmap
_audit_creation_method SHELXL-97
_cell_angle_alpha 85.723(6)
_cell_angle_beta 75.892(6)
_cell_angle_gamma 73.965(7)
_cell_formula_units_Z 1
_cell_length_a 11.439(3)
_cell_length_b 12.594(4)
_cell_length_c 21.357(6)
_cell_measurement_reflns_used 9959
_cell_measurement_temperature 296(2)
_cell_measurement_theta_max 25.00
_cell_measurement_theta_min 1.94
_cell_volume 2867.8(14)
_computing_cell_refinement 'Bruker XSCANS'
_computing_data_collection 'Bruker XSCANS'
_computing_data_reduction 'Bruker SHELXTL'
_computing_molecular_graphics 'Bruker SHELXTL'
_computing_publication_material 'Bruker SHELXTL'
_computing_structure_refinement 'SHELXL-97 (Sheldrick, 1997)'
_computing_structure_solution 'SHELXS-97 (Sheldrick, 1990)'
_diffrn_ambient_temperature 296(2)
_diffrn_detector_area_resol_mean none
_diffrn_measured_fraction_theta_full 0.984
_diffrn_measured_fraction_theta_max 0.984
_diffrn_measurement_device_type 'Bruker P4'
_diffrn_measurement_method '\w scans'
_diffrn_radiation_monochromator graphite
_diffrn_radiation_source 'fine-focus sealed tube'
_diffrn_radiation_type MoK\a
_diffrn_radiation_wavelength 0.71073
_diffrn_reflns_av_R_equivalents 0.0593
_diffrn_reflns_av_sigmaI/netI 0.1416
_diffrn_reflns_limit_h_max 13
_diffrn_reflns_limit_h_min -12
_diffrn_reflns_limit_k_max 14
_diffrn_reflns_limit_k_min -14
_diffrn_reflns_limit_l_max 25
_diffrn_reflns_limit_l_min -25
_diffrn_reflns_number 14408
_diffrn_reflns_theta_full 25.00
_diffrn_reflns_theta_max 25.00
_diffrn_reflns_theta_min 1.94
_diffrn_standards_decay_% none
_diffrn_standards_interval_count none
_diffrn_standards_interval_time none
_diffrn_standards_number none
_exptl_absorpt_coefficient_mu 23.636
_exptl_absorpt_correction_T_max 0.2248
_exptl_absorpt_correction_T_min 0.0342
_exptl_absorpt_correction_type multi-scan
_exptl_absorpt_process_details SADABS
_exptl_crystal_colour purple
_exptl_crystal_density_diffrn 3.830
_exptl_crystal_density_method 'not measured'
_exptl_crystal_description Prism
_exptl_crystal_F_000 2927
_exptl_crystal_size_max 0.44
_exptl_crystal_size_mid 0.21
_exptl_crystal_size_min 0.09
_refine_diff_density_max 2.742
_refine_diff_density_min -5.329
_refine_diff_density_rms 0.517
_refine_ls_extinction_method constr
_refine_ls_goodness_of_fit_ref 1.054
_refine_ls_hydrogen_treatment mixed
_refine_ls_matrix_type full
_refine_ls_number_parameters 632
_refine_ls_number_reflns 9959
_refine_ls_number_restraints 109
_refine_ls_restrained_S_all 1.051
_refine_ls_R_factor_all 0.1298
_refine_ls_R_factor_gt 0.0710
_refine_ls_shift/su_max 0.003
_refine_ls_shift/su_mean 0.000
_refine_ls_structure_factor_coef Fsqd
_refine_ls_weighting_details 'calc w=1/[\s^2^(Fo^2^)+(0.0456P)^2^+0.0000P] where P=(Fo^2^+2Fc^2^)/3'
_refine_ls_weighting_scheme calc
_refine_ls_wR_factor_gt 0.1493
_refine_ls_wR_factor_ref 0.1627
_reflns_number_gt 5752
_reflns_number_total 9959
_reflns_threshold_expression >2sigma(I)
_cod_data_source_file c2ce26007g.txt
_cod_data_source_block 4
_cod_depositor_comments
;
The following automatic conversions were performed:

'_symmetry_cell_setting' value 'Triclinic' changed to 'triclinic'
according to
/usr/data/users/saulius/automatic-downloads/retrospective/RSC/lib/dictionaries/cif_core.dic
dictionary named 'cif_core.dic' version 2.4.2 from 2011-04-26.

Automatic conversion script
Id: cif_fix_values 2281 2013-09-26 08:29:07Z andrius 
;
_cod_original_cell_volume 2867.6(15)
_cod_original_sg_symbol_H-M P-1
_cod_database_code 7214872

loop_
_symmetry_equiv_pos_as_xyz
'x, y, z'
'-x, -y, -z'

loop_
_atom_site_label
_atom_site_type_symbol
_atom_site_fract_x
_atom_site_fract_y
_atom_site_fract_z
_atom_site_U_iso_or_equiv
_atom_site_adp_type
_atom_site_occupancy
_atom_site_symmetry_multiplicity
_atom_site_calc_flag
_atom_site_refinement_flags
Sm1 Sm 1.38820(15) 0.79453(12) -0.26768(6) 0.0399(4) Uani 1 1 d .
Si1 Si 1.7421(7) 0.8029(5) -0.2310(3) 0.0191(15) Uani 1 1 d .
O1 O 1.734(2) 1.0548(13) -0.0476(7) 0.049(6) Uani 1 1 d .
O2 O 1.9419(16) 0.9224(12) -0.1340(7) 0.031(4) Uani 1 1 d U
O3 O 1.602(2) 0.9480(15) -0.0968(7) 0.050(6) Uani 1 1 d .
O4 O 1.8218(18) 0.8086(15) -0.1773(7) 0.043(5) Uani 1 1 d .
O5 O 1.7477(18) 1.0427(12) -0.1781(7) 0.038(5) Uani 1 1 d .
O6 O 1.7935(18) 0.8205(13) -0.0535(7) 0.041(5) Uani 1 1 d .
O7 O 1.8681(17) 0.6014(14) -0.0268(7) 0.039(4) Uani 1 1 d U
O8 O 1.8831(17) 0.5703(13) -0.1591(7) 0.035(4) Uani 1 1 d .
O9 O 1.6791(18) 0.6899(13) -0.0872(7) 0.040(5) Uani 1 1 d .
O10 O 2.0002(15) 0.7070(12) -0.1271(7) 0.028(4) Uani 1 1 d U
O11 O 2.174(2) 0.8076(13) -0.1985(7) 0.045(6) Uani 1 1 d .
O12 O 1.9933(16) 0.9063(12) -0.2653(7) 0.029(4) Uani 1 1 d U
O13 O 2.0529(17) 0.6944(13) -0.2543(6) 0.034(5) Uani 1 1 d .
O14 O 1.617(2) 1.2314(14) -0.2388(8) 0.053(6) Uani 1 1 d .
O15 O 1.7484(17) 0.9042(13) -0.2807(7) 0.036(5) Uani 1 1 d .
O16 O 1.8343(17) 1.0824(13) -0.3016(7) 0.037(5) Uani 1 1 d .
O17 O 1.6180(16) 1.0751(12) -0.3271(6) 0.029(4) Uani 1 1 d .
O18 O 1.5252(14) 1.0455(12) -0.2014(6) 0.021(4) Uani 1 1 d .
O19 O 1.3453(17) 1.0463(14) -0.0836(7) 0.040(5) Uani 1 1 d U
O20 O 1.3523(16) 0.9264(14) -0.1875(7) 0.039(5) Uani 1 1 d .
O21 O 1.5968(16) 0.8078(13) -0.1943(7) 0.030(4) Uani 1 1 d U
O22 O 1.4409(16) 0.8186(15) -0.0850(7) 0.035(4) Uani 1 1 d .
O23 O 1.4879(17) 0.5894(14) -0.0653(8) 0.039(4) Uani 1 1 d U
O24 O 1.4259(18) 0.6830(13) -0.1755(8) 0.042(5) Uani 1 1 d .
O25 O 1.6683(19) 0.5671(13) -0.1819(7) 0.042(5) Uani 1 1 d .
O26 O 1.8653(17) 0.3727(13) -0.2063(6) 0.036(5) Uani 1 1 d .
O27 O 1.7835(17) 0.5077(13) -0.3047(7) 0.038(4) Uani 1 1 d U
O28 O 1.8148(16) 0.6865(13) -0.2713(6) 0.029(4) Uani 1 1 d .
O29 O 1.9974(15) 0.5114(12) -0.2794(7) 0.028(4) Uani 1 1 d U
O30 O 2.1742(18) 0.5934(14) -0.3731(7) 0.044(5) Uani 1 1 d .
O31 O 1.9320(16) 0.6129(13) -0.3843(7) 0.032(4) Uani 1 1 d U
O32 O 1.9938(17) 0.7897(14) -0.3585(7) 0.036(5) Uani 1 1 d .
O33 O 2.0606(18) 0.9888(15) -0.3901(8) 0.043(5) Uani 1 1 d U
O34 O 1.8294(18) 0.9601(14) -0.3989(7) 0.040(5) Uani 1 1 d .
O35 O 1.6128(18) 0.9813(14) -0.4399(8) 0.043(5) Uani 1 1 d .
O36 O 1.5173(17) 0.9064(14) -0.3216(7) 0.040(5) Uani 1 1 d .
O37 O 1.7434(17) 0.7856(13) -0.3867(7) 0.036(5) Uani 1 1 d .
O38 O 1.7353(18) 0.5787(13) -0.4270(7) 0.042(5) Uani 1 1 d .
O39 O 1.5927(18) 0.6735(14) -0.3131(8) 0.045(5) Uani 1 1 d .
O1W O 1.356(3) 0.776(2) -0.3743(11) 0.094(8) Uiso 1 1 d .
O2W O 1.239(2) 0.9720(18) -0.2998(10) 0.068(6) Uiso 1 1 d .
O3W O 1.339(2) 0.6136(17) -0.2794(9) 0.063(6) Uiso 1 1 d .
O4W O 2.078(2) 1.4230(17) -0.4557(9) 0.059(6) Uani 1 1 d U
O5W O 0.515(6) 0.404(5) 0.455(3) 0.12(2) Uiso 0.50 1 d P
O6W O 0.404(4) 0.679(3) 0.0868(17) 0.158(14) Uiso 1 1 d .
O7W O 0.479(2) 0.5481(17) 0.2495(10) 0.068(6) Uani 1 1 d U
O8W O 0.527(2) 0.8259(18) 0.0252(10) 0.075(7) Uani 1 1 d U
O9W O 0.010(2) 0.8557(18) 0.2173(10) 0.068(6) Uani 1 1 d U
O10W O 0.635(6) 0.572(5) 0.042(3) 0.12(2) Uiso 0.50 1 d P
W1 W 1.75801(12) 0.95674(8) -0.10311(4) 0.0327(3) Uani 1 1 d .
W2 W 1.84119(12) 0.67863(8) -0.09228(5) 0.0338(3) Uani 1 1 d .
W3 W 2.02576(12) 0.81022(9) -0.19649(5) 0.0333(3) Uani 1 1 d .
W4 W 1.66719(12) 1.09071(8) -0.24975(5) 0.0347(3) Uani 1 1 d .
W5 W 1.45181(12) 0.94751(9) -0.13863(5) 0.0350(3) Uani 1 1 d .
W6 W 1.53316(12) 0.67605(9) -0.12744(5) 0.0346(3) Uani 1 1 d .
W7 W 1.83763(12) 0.51185(8) -0.22606(5) 0.0330(3) Uani 1 1 d .
W8 W 2.02666(11) 0.63973(8) -0.33079(5) 0.0327(3) Uani 1 1 d .
W9 W 1.93458(12) 0.94596(9) -0.34476(5) 0.0349(3) Uani 1 1 d .
W10 W 1.65201(12) 0.93838(9) -0.36824(5) 0.0342(3) Uani 1 1 d .
W11 W 1.74275(11) 0.63852(9) -0.35738(4) 0.0324(3) Uani 1 1 d .
Cu1 Cu 2.0806(4) 1.2475(3) -0.41504(15) 0.0478(10) Uani 1 1 d .
Cu2 Cu 2.0000 1.0000 0.0000 0.093(2) Uani 1 2 d S
N1 N 2.268(3) 1.202(2) -0.4515(13) 0.072(8) Uani 1 1 d U
H1A H 2.2911 1.1354 -0.4704 0.086 Uiso 1 1 calc R
H1B H 2.2904 1.2512 -0.4816 0.086 Uiso 1 1 calc R
N2 N 2.127(2) 1.2692(19) -0.3334(11) 0.055(7) Uani 1 1 d D
H2B H 2.0769 1.3329 -0.3153 0.066 Uiso 1 1 calc R
H2C H 2.1141 1.2139 -0.3058 0.066 Uiso 1 1 calc R
N3 N 1.898(2) 1.2819(15) -0.3788(9) 0.037(6) Uani 1 1 d .
H3A H 1.8802 1.2268 -0.3520 0.044 Uiso 1 1 calc R
H3B H 1.8728 1.3443 -0.3556 0.044 Uiso 1 1 calc R
N4 N 2.038(2) 1.2046(18) -0.4953(9) 0.047(7) Uani 1 1 d .
H4B H 2.0534 1.2521 -0.5278 0.056 Uiso 1 1 calc R
H4C H 2.0846 1.1362 -0.5079 0.056 Uiso 1 1 calc R
N5 N 2.132(3) 0.856(2) -0.0326(12) 0.085 Uiso 1 1 d D
H5A H 2.1239 0.8381 -0.0712 0.103 Uiso 1 1 calc R
H5B H 2.2090 0.8645 -0.0376 0.103 Uiso 1 1 calc R
N6 N 1.930(3) 0.9168(18) 0.0759(13) 0.082 Uiso 1 1 d D
H6A H 1.9420 0.9399 0.1122 0.099 Uiso 1 1 calc R
H6B H 1.8473 0.9279 0.0801 0.099 Uiso 1 1 calc R
C1 C 2.336(4) 1.196(3) -0.3965(15) 0.082 Uiso 1 1 d D
H1C H 2.3545 1.1211 -0.3799 0.098 Uiso 1 1 calc R
H1D H 2.4143 1.2148 -0.4136 0.098 Uiso 1 1 calc R
C2 C 2.259(2) 1.272(3) -0.3427(17) 0.086 Uiso 1 1 d D
H2A H 2.2595 1.3458 -0.3614 0.103 Uiso 1 1 calc R
C3 C 2.309(5) 1.271(4) -0.285(2) 0.134(18) Uiso 1 1 d .
H3C H 2.2456 1.3135 -0.2510 0.201 Uiso 1 1 calc R
H3D H 2.3798 1.3016 -0.2952 0.201 Uiso 1 1 calc R
H3E H 2.3353 1.1958 -0.2698 0.201 Uiso 1 1 calc R
C4 C 1.824(4) 1.297(2) -0.4325(17) 0.065(10) Uani 1 1 d .
H4A H 1.8341 1.3658 -0.4546 0.078 Uiso 1 1 calc R
C5 C 1.904(4) 1.208(3) -0.4783(15) 0.062(10) Uani 1 1 d .
H5C H 1.8948 1.1374 -0.4595 0.074 Uiso 1 1 calc R
H5D H 1.8736 1.2180 -0.5176 0.074 Uiso 1 1 calc R
C6 C 1.693(3) 1.311(3) -0.4133(15) 0.072(11) Uani 1 1 d .
H6C H 1.6566 1.3719 -0.3837 0.108 Uiso 1 1 calc R
H6D H 1.6763 1.2452 -0.3926 0.108 Uiso 1 1 calc R
H6E H 1.6582 1.3273 -0.4505 0.108 Uiso 1 1 calc R
C7 C 2.115(3) 0.765(2) 0.0147(13) 0.078 Uiso 1 1 d D
H7A H 2.1694 0.7767 0.0409 0.094 Uiso 1 1 calc R
C8 C 1.996(3) 0.7972(19) 0.0653(15) 0.073 Uiso 1 1 d D
H8A H 1.9377 0.7616 0.0551 0.088 Uiso 1 1 calc R
H8B H 2.0134 0.7661 0.1060 0.088 Uiso 1 1 calc R
C9 C 2.135(3) 0.6438(17) 0.0284(15) 0.083 Uiso 1 1 d D
H9A H 2.1026 0.6324 0.0735 0.124 Uiso 1 1 calc R
H9B H 2.2231 0.6077 0.0171 0.124 Uiso 1 1 calc R
H9C H 2.0930 0.6135 0.0034 0.124 Uiso 1 1 calc R

loop_
_atom_site_aniso_label
_atom_site_aniso_U_11
_atom_site_aniso_U_22
_atom_site_aniso_U_33
_atom_site_aniso_U_23
_atom_site_aniso_U_13
_atom_site_aniso_U_12
Sm1 0.0453(12) 0.0344(8) 0.0312(7) -0.0027(6) 0.0063(7) -0.0089(7)
Si1 0.021(5) 0.017(3) 0.013(3) -0.008(2) 0.004(3) -0.001(3)
O1 0.101(19) 0.023(10) 0.021(8) -0.010(7) -0.003(10) -0.019(11)
O2 0.040(9) 0.018(7) 0.038(7) -0.011(6) -0.005(6) -0.013(6)
O3 0.076(17) 0.038(11) 0.022(9) -0.006(8) 0.012(10) -0.010(11)
O4 0.041(14) 0.047(12) 0.038(10) -0.016(9) 0.013(9) -0.021(10)
O5 0.059(15) 0.016(9) 0.031(9) -0.011(7) 0.019(9) -0.018(9)
O6 0.068(16) 0.024(10) 0.037(10) 0.015(8) -0.018(10) -0.022(10)
O7 0.040(9) 0.031(8) 0.036(7) -0.007(6) -0.001(7) 0.001(7)
O8 0.036(13) 0.036(10) 0.034(9) 0.007(8) -0.015(9) -0.004(9)
O9 0.062(15) 0.021(9) 0.023(8) 0.012(7) 0.008(9) -0.007(9)
O10 0.020(8) 0.018(7) 0.035(7) 0.005(6) -0.002(6) 0.006(6)
O11 0.085(18) 0.023(10) 0.023(9) -0.011(7) -0.005(10) -0.011(10)
O12 0.033(8) 0.016(7) 0.033(7) -0.008(6) 0.007(6) -0.008(6)
O13 0.043(13) 0.034(10) 0.016(8) 0.003(7) 0.008(8) -0.008(9)
O14 0.081(18) 0.029(11) 0.043(10) -0.008(9) 0.013(11) -0.026(11)
O15 0.041(13) 0.025(10) 0.027(9) -0.004(7) 0.018(9) -0.008(9)
O16 0.051(14) 0.030(10) 0.018(8) -0.009(7) 0.016(8) -0.012(9)
O17 0.043(13) 0.016(8) 0.018(8) -0.005(6) 0.006(8) -0.002(8)
O18 0.009(10) 0.021(8) 0.024(8) 0.006(7) -0.002(7) 0.008(7)
O19 0.032(9) 0.046(8) 0.033(7) -0.002(6) -0.002(7) -0.002(7)
O20 0.026(13) 0.040(11) 0.037(10) -0.005(8) 0.002(9) 0.007(9)
O21 0.030(8) 0.031(7) 0.026(7) 0.002(6) 0.011(6) -0.017(6)
O22 0.020(12) 0.066(13) 0.019(8) 0.001(8) -0.006(8) -0.013(9)
O23 0.025(8) 0.040(8) 0.048(8) 0.012(7) -0.010(7) -0.008(6)
O24 0.057(15) 0.023(10) 0.043(10) -0.002(8) 0.002(10) -0.019(10)
O25 0.071(16) 0.026(10) 0.028(9) -0.004(7) 0.011(9) -0.028(10)
O26 0.047(14) 0.032(10) 0.017(8) -0.009(7) 0.016(8) -0.010(9)
O27 0.049(9) 0.027(7) 0.036(7) 0.010(6) 0.004(6) -0.022(7)
O28 0.037(13) 0.032(10) 0.019(8) -0.005(7) 0.000(8) -0.017(9)
O29 0.021(8) 0.024(7) 0.033(7) -0.013(6) 0.002(6) 0.000(6)
O30 0.061(16) 0.034(11) 0.039(10) 0.002(8) 0.005(10) -0.034(11)
O31 0.028(8) 0.034(7) 0.034(7) -0.005(6) -0.002(6) -0.013(6)
O32 0.038(13) 0.041(11) 0.026(9) -0.005(8) 0.015(8) -0.024(10)
O33 0.036(7) 0.048(7) 0.041(7) 0.003(5) 0.003(5) -0.014(6)
O34 0.054(15) 0.040(11) 0.024(9) -0.004(8) -0.006(9) -0.011(10)
O35 0.040(14) 0.028(10) 0.045(10) -0.012(8) 0.010(9) 0.002(9)
O36 0.034(13) 0.040(11) 0.037(10) -0.003(8) 0.003(9) -0.006(9)
O37 0.051(14) 0.026(10) 0.030(9) 0.000(8) -0.001(9) -0.016(9)
O38 0.063(16) 0.028(10) 0.032(9) -0.005(8) 0.008(10) -0.021(10)
O39 0.047(15) 0.029(11) 0.054(11) -0.004(9) -0.001(10) -0.009(10)
O4W 0.063(10) 0.052(9) 0.059(9) -0.009(7) -0.003(7) -0.015(8)
O7W 0.074(11) 0.057(9) 0.084(10) -0.007(8) -0.033(8) -0.020(8)
O8W 0.073(11) 0.063(10) 0.076(10) 0.008(8) -0.016(8) -0.002(8)
O9W 0.065(10) 0.061(9) 0.080(10) -0.003(8) -0.014(8) -0.021(8)
W1 0.0470(9) 0.0219(6) 0.0219(5) -0.0055(4) 0.0049(5) -0.0072(5)
W2 0.0441(9) 0.0236(6) 0.0264(5) 0.0014(4) 0.0032(5) -0.0077(5)
W3 0.0397(9) 0.0264(6) 0.0292(5) -0.0048(4) 0.0040(5) -0.0108(5)
W4 0.0526(9) 0.0191(6) 0.0238(5) -0.0010(4) 0.0047(5) -0.0069(5)
W5 0.0386(8) 0.0296(6) 0.0249(5) -0.0029(4) 0.0079(5) -0.0023(5)
W6 0.0404(8) 0.0285(6) 0.0251(5) 0.0008(4) 0.0078(5) -0.0073(5)
W7 0.0406(8) 0.0201(6) 0.0305(5) -0.0038(4) 0.0069(5) -0.0079(5)
W8 0.0370(8) 0.0252(6) 0.0289(5) -0.0087(4) 0.0090(5) -0.0094(5)
W9 0.0506(9) 0.0259(6) 0.0240(5) -0.0015(4) 0.0059(5) -0.0157(6)
W10 0.0467(9) 0.0274(6) 0.0228(5) -0.0010(4) 0.0034(5) -0.0102(6)
W11 0.0383(8) 0.0271(6) 0.0261(5) -0.0093(4) 0.0083(5) -0.0108(5)
Cu1 0.059(3) 0.037(2) 0.0355(18) -0.0091(15) 0.0097(18) -0.0092(19)
Cu2 0.078(6) 0.073(5) 0.132(6) 0.038(5) -0.034(5) -0.028(4)
N1 0.066(12) 0.069(11) 0.080(11) -0.001(8) -0.015(9) -0.017(9)
N2 0.08(2) 0.039(15) 0.058(15) 0.002(12) -0.022(15) -0.028(14)
N3 0.071(19) 0.014(11) 0.026(11) 0.002(9) -0.003(12) -0.018(11)
N4 0.06(2) 0.027(13) 0.035(12) -0.016(10) 0.009(13) 0.007(12)
C4 0.09(3) 0.024(17) 0.09(2) 0.013(17) -0.04(2) -0.012(18)
C5 0.08(3) 0.05(2) 0.07(2) -0.025(17) -0.03(2) -0.01(2)
C6 0.04(3) 0.07(2) 0.08(2) 0.020(19) 0.03(2) -0.02(2)

loop_
_atom_type_symbol
_atom_type_description
_atom_type_scat_dispersion_real
_atom_type_scat_dispersion_imag
_atom_type_scat_source
C C 0.0033 0.0016 'International Tables Vol C Tables 4.2.6.8 and 6.1.1.4'
H H 0.0000 0.0000 'International Tables Vol C Tables 4.2.6.8 and 6.1.1.4'
N N 0.0061 0.0033 'International Tables Vol C Tables 4.2.6.8 and 6.1.1.4'
O O 0.0106 0.0060 'International Tables Vol C Tables 4.2.6.8 and 6.1.1.4'
Si Si 0.0817 0.0704 'International Tables Vol C Tables 4.2.6.8 and 6.1.1.4'
Cu Cu 0.3201 1.2651 'International Tables Vol C Tables 4.2.6.8 and 6.1.1.4'
W W -0.8490 6.8722 'International Tables Vol C Tables 4.2.6.8 and 6.1.1.4'
Sm Sm -0.1638 3.4418 'International Tables Vol C Tables 4.2.6.8 and 6.1.1.4'

loop_
_geom_angle_atom_site_label_1
_geom_angle_atom_site_label_2
_geom_angle_atom_site_label_3
_geom_angle
_geom_angle_site_symmetry_1
_geom_angle_site_symmetry_3
O36 Sm1 O20 79.1(6) . .
O36 Sm1 O24 123.3(6) . .
O20 Sm1 O24 77.0(5) . .
O36 Sm1 O39 72.3(6) . .
O20 Sm1 O39 123.4(6) . .
O24 Sm1 O39 79.5(6) . .
O36 Sm1 O1W 84.4(7) . .
O20 Sm1 O1W 142.0(8) . .
O24 Sm1 O1W 139.4(7) . .
O39 Sm1 O1W 82.6(8) . .
O36 Sm1 O11 141.4(6) . 1_455
O20 Sm1 O11 73.3(5) . 1_455
O24 Sm1 O11 76.0(6) . 1_455
O39 Sm1 O11 146.1(5) . 1_455
O1W Sm1 O11 101.1(7) . 1_455
O36 Sm1 O3W 141.2(6) . .
O20 Sm1 O3W 139.0(6) . .
O24 Sm1 O3W 72.7(6) . .
O39 Sm1 O3W 77.4(6) . .
O1W Sm1 O3W 68.0(7) . .
O11 Sm1 O3W 73.1(6) 1_455 .
O36 Sm1 O2W 74.4(7) . .
O20 Sm1 O2W 73.1(6) . .
O24 Sm1 O2W 141.2(6) . .
O39 Sm1 O2W 138.1(6) . .
O1W Sm1 O2W 69.5(8) . .
O11 Sm1 O2W 72.1(6) 1_455 .
O3W Sm1 O2W 116.9(7) . .
O15 Si1 O21 111.1(9) . .
O15 Si1 O4 108.7(9) . .
O21 Si1 O4 109.6(8) . .
O15 Si1 O28 108.2(8) . .
O21 Si1 O28 112.6(8) . .
O4 Si1 O28 106.5(10) . .
W3 O2 W1 119.4(7) . .
W1 O3 W5 151.6(9) . .
Si1 O4 W3 127.4(8) . .
Si1 O4 W2 122.6(9) . .
W3 O4 W2 92.7(7) . .
Si1 O4 W1 121.7(11) . .
W3 O4 W1 92.1(6) . .
W2 O4 W1 90.7(5) . .
W1 O5 W4 148.9(9) . .
W2 O6 W1 122.1(8) . .
W7 O8 W2 149.0(10) . .
W2 O9 W6 151.8(8) . .
W2 O10 W3 122.3(8) . .
W3 O11 Sm1 146.3(8) . 1_655
W3 O12 W9 152.7(8) . .
W3 O13 W8 150.8(10) . .
Si1 O15 W10 124.1(9) . .
Si1 O15 W4 123.4(8) . .
W10 O15 W4 90.9(6) . .
Si1 O15 W9 126.5(10) . .
W10 O15 W9 91.9(5) . .
W4 O15 W9 89.6(5) . .
W9 O16 W4 119.7(8) . .
W10 O17 W4 123.7(8) . .
W4 O18 W5 150.7(8) . .
W5 O20 Sm1 131.0(9) . .
Si1 O21 W5 128.2(8) . .
Si1 O21 W6 125.7(10) . .
W5 O21 W6 94.0(5) . .
W5 O22 W6 115.1(7) . .
W6 O24 Sm1 131.0(8) . .
W7 O25 W6 152.0(9) . .
W7 O27 W11 121.8(8) . .
Si1 O28 W7 124.7(7) . .
Si1 O28 W11 120.9(9) . .
W7 O28 W11 92.7(5) . .
Si1 O28 W8 125.1(8) . .
W7 O28 W8 91.7(6) . .
W11 O28 W8 92.7(5) . .
W7 O29 W8 121.8(9) . .
W8 O31 W11 123.5(8) . .
W8 O32 W9 153.8(8) . .
W9 O34 W10 122.7(8) . .
W10 O36 Sm1 157.8(10) . .
W11 O37 W10 141.7(9) . .
W11 O39 Sm1 156.9(9) . .
O1 W1 O3 101.8(9) . .
O1 W1 O5 101.4(7) . .
O3 W1 O5 88.9(8) . .
O1 W1 O6 102.5(7) . .
O3 W1 O6 90.5(8) . .
O5 W1 O6 155.7(6) . .
O1 W1 O2 99.9(8) . .
O3 W1 O2 158.3(6) . .
O5 W1 O2 87.2(7) . .
O6 W1 O2 84.4(7) . .
O1 W1 O4 171.2(9) . .
O3 W1 O4 86.0(7) . .
O5 W1 O4 82.7(6) . .
O6 W1 O4 73.0(6) . .
O2 W1 O4 72.3(6) . .
O7 W2 O9 102.7(8) . .
O7 W2 O6 98.0(7) . .
O9 W2 O6 89.1(8) . .
O7 W2 O10 101.3(8) . .
O9 W2 O10 156.0(6) . .
O6 W2 O10 85.9(7) . .
O7 W2 O8 103.3(7) . .
O9 W2 O8 88.1(7) . .
O6 W2 O8 158.6(6) . .
O10 W2 O8 88.1(7) . .
O7 W2 O4 169.3(7) . .
O9 W2 O4 84.5(6) . .
O6 W2 O4 74.0(6) . .
O10 W2 O4 71.5(6) . .
O8 W2 O4 84.6(6) . .
O11 W3 O12 101.8(7) . .
O11 W3 O13 100.2(7) . .
O12 W3 O13 86.1(6) . .
O11 W3 O2 99.1(7) . .
O12 W3 O2 92.8(7) . .
O13 W3 O2 160.4(7) . .
O11 W3 O10 99.0(7) . .
O12 W3 O10 159.1(7) . .
O13 W3 O10 87.8(6) . .
O2 W3 O10 86.3(6) . .
O11 W3 O4 171.2(7) . .
O12 W3 O4 86.0(7) . .
O13 W3 O4 84.3(7) . .
O2 W3 O4 76.1(6) . .
O10 W3 O4 73.5(7) . .
O14 W4 O18 101.5(7) . .
O14 W4 O17 101.9(8) . .
O18 W4 O17 89.0(6) . .
O14 W4 O16 98.1(8) . .
O18 W4 O16 160.3(6) . .
O17 W4 O16 88.5(7) . .
O14 W4 O5 101.5(8) . .
O18 W4 O5 88.9(6) . .
O17 W4 O5 156.5(6) . .
O16 W4 O5 85.7(7) . .
O14 W4 O15 171.5(6) . .
O18 W4 O15 84.9(6) . .
O17 W4 O15 72.4(6) . .
O16 W4 O15 75.7(6) . .
O5 W4 O15 84.1(6) . .
O19 W5 O20 101.1(8) . .
O19 W5 O22 97.3(7) . .
O20 W5 O22 94.7(7) . .
O19 W5 O18 99.5(7) . .
O20 W5 O18 94.0(7) . .
O22 W5 O18 159.2(7) . .
O19 W5 O3 92.1(7) . .
O20 W5 O3 166.7(7) . .
O22 W5 O3 84.8(7) . .
O18 W5 O3 82.4(6) . .
O19 W5 O21 170.6(7) . .
O20 W5 O21 85.4(7) . .
O22 W5 O21 75.3(6) . .
O18 W5 O21 86.7(5) . .
O3 W5 O21 81.6(6) . .
O23 W6 O24 102.1(8) . .
O23 W6 O25 98.7(7) . .
O24 W6 O25 94.4(8) . .
O23 W6 O22 98.4(7) . .
O24 W6 O22 94.1(7) . .
O25 W6 O22 158.8(6) . .
O23 W6 O9 91.0(7) . .
O24 W6 O9 166.8(6) . .
O25 W6 O9 82.6(7) . .
O22 W6 O9 84.7(7) . .
O23 W6 O21 169.3(7) . .
O24 W6 O21 86.0(6) . .
O25 W6 O21 87.4(6) . .
O22 W6 O21 73.8(6) . .
O9 W6 O21 81.1(6) . .
O26 W7 O25 101.7(7) . .
O26 W7 O8 102.5(7) . .
O25 W7 O8 87.9(7) . .
O26 W7 O29 99.2(7) . .
O25 W7 O29 159.1(7) . .
O8 W7 O29 88.2(7) . .
O26 W7 O27 98.5(7) . .
O25 W7 O27 89.3(7) . .
O8 W7 O27 159.0(7) . .
O29 W7 O27 87.1(7) . .
O26 W7 O28 169.7(5) . .
O25 W7 O28 84.8(6) . .
O8 W7 O28 85.6(6) . .
O29 W7 O28 74.5(6) . .
O27 W7 O28 73.4(6) . .
O30 W8 O31 103.8(8) . .
O30 W8 O32 99.5(7) . .
O31 W8 O32 89.5(7) . .
O30 W8 O13 100.8(8) . .
O31 W8 O13 155.4(7) . .
O32 W8 O13 85.1(7) . .
O30 W8 O29 102.9(7) . .
O31 W8 O29 88.7(7) . .
O32 W8 O29 157.3(7) . .
O13 W8 O29 87.1(6) . .
O30 W8 O28 174.0(6) . .
O31 W8 O28 73.2(6) . .
O32 W8 O28 85.8(6) . .
O13 W8 O28 82.4(6) . .
O29 W8 O28 72.1(6) . .
O33 W9 O34 104.9(8) . .
O33 W9 O32 100.7(8) . .
O34 W9 O32 91.2(7) . .
O33 W9 O16 100.3(8) . .
O34 W9 O16 91.5(8) . .
O32 W9 O16 157.3(6) . .
O33 W9 O12 98.5(8) . .
O34 W9 O12 156.6(7) . .
O32 W9 O12 82.7(6) . .
O16 W9 O12 85.9(7) . .
O33 W9 O15 174.7(7) . .
O34 W9 O15 73.9(7) . .
O32 W9 O15 84.5(6) . .
O16 W9 O15 74.6(6) . .
O12 W9 O15 83.0(6) . .
O35 W10 O36 103.2(8) . .
O35 W10 O17 101.1(7) . .
O36 W10 O17 94.0(7) . .
O35 W10 O37 101.4(7) . .
O36 W10 O37 94.3(7) . .
O17 W10 O37 153.5(7) . .
O35 W10 O34 93.8(7) . .
O36 W10 O34 163.0(7) . .
O17 W10 O34 83.0(7) . .
O37 W10 O34 81.7(7) . .
O35 W10 O15 164.4(7) . .
O36 W10 O15 91.7(7) . .
O17 W10 O15 72.8(6) . .
O37 W10 O15 81.8(6) . .
O34 W10 O15 71.4(6) . .
O39 W11 O38 104.6(8) . .
O39 W11 O37 95.2(8) . .
O38 W11 O37 101.6(7) . .
O39 W11 O27 91.1(8) . .
O38 W11 O27 100.3(7) . .
O37 W11 O27 154.9(7) . .
O39 W11 O31 161.6(7) . .
O38 W11 O31 93.8(7) . .
O37 W11 O31 82.8(7) . .
O27 W11 O31 83.6(7) . .
O39 W11 O28 91.0(7) . .
O38 W11 O28 162.9(8) . .
O37 W11 O28 83.7(6) . .
O27 W11 O28 71.9(6) . .
O31 W11 O28 70.6(6) . .
N3 Cu1 N2 96.7(9) . .
N3 Cu1 N1 176.4(9) . .
N2 Cu1 N1 83.9(11) . .
N3 Cu1 N4 84.2(9) . .
N2 Cu1 N4 172.7(9) . .
N1 Cu1 N4 94.8(10) . .
N3 Cu1 O4W 94.9(8) . .
N2 Cu1 O4W 95.7(8) . .
N1 Cu1 O4W 88.6(9) . .
N4 Cu1 O4W 91.4(8) . .
N6 Cu2 N6 180.0(11) 2_975 .
N6 Cu2 N5 91.4(10) 2_975 .
N6 Cu2 N5 88.6(10) . .
N6 Cu2 N5 88.6(10) 2_975 2_975
N6 Cu2 N5 91.4(10) . 2_975
N5 Cu2 N5 180.000(4) . 2_975
C1 N1 Cu1 109.3(19) . .
C1 N1 H1A 109.8 . .
Cu1 N1 H1A 109.8 . .
C1 N1 H1B 109.8 . .
Cu1 N1 H1B 109.8 . .
H1A N1 H1B 108.3 . .
C2 N2 Cu1 114.1(19) . .
C2 N2 H2B 108.7 . .
Cu1 N2 H2B 108.7 . .
C2 N2 H2C 108.7 . .
Cu1 N2 H2C 108.7 . .
H2B N2 H2C 107.6 . .
C4 N3 Cu1 111.9(18) . .
C4 N3 H3A 109.2 . .
Cu1 N3 H3A 109.2 . .
C4 N3 H3B 109.2 . .
Cu1 N3 H3B 109.2 . .
H3A N3 H3B 107.9 . .
C5 N4 Cu1 107.4(15) . .
C5 N4 H4B 110.2 . .
Cu1 N4 H4B 110.2 . .
C5 N4 H4C 110.2 . .
Cu1 N4 H4C 110.2 . .
H4B N4 H4C 108.5 . .
C7 N5 Cu2 109.7(18) . .
C7 N5 H5A 109.7 . .
Cu2 N5 H5A 109.7 . .
C7 N5 H5B 109.7 . .
Cu2 N5 H5B 109.7 . .
H5A N5 H5B 108.2 . .
C8 N6 Cu2 108(2) . .
C8 N6 H6A 110.2 . .
Cu2 N6 H6A 110.2 . .
C8 N6 H6B 110.2 . .
Cu2 N6 H6B 110.2 . .
H6A N6 H6B 108.5 . .
C2 C1 N1 112(3) . .
C2 C1 H1C 109.1 . .
N1 C1 H1C 109.1 . .
C2 C1 H1D 109.1 . .
N1 C1 H1D 109.1 . .
H1C C1 H1D 107.8 . .
N2 C2 C3 118(3) . .
N2 C2 C1 107(3) . .
C3 C2 C1 118(3) . .
N2 C2 H2A 103.5 . .
C3 C2 H2A 103.5 . .
C1 C2 H2A 103.5 . .
C2 C3 H3C 109.5 . .
C2 C3 H3D 109.5 . .
H3C C3 H3D 109.5 . .
C2 C3 H3E 109.5 . .
H3C C3 H3E 109.5 . .
H3D C3 H3E 109.5 . .
C6 C4 C5 121(3) . .
C6 C4 N3 118(3) . .
C5 C4 N3 102(3) . .
C6 C4 H4A 105.0 . .
C5 C4 H4A 105.0 . .
N3 C4 H4A 105.0 . .
N4 C5 C4 114(2) . .
N4 C5 H5C 108.6 . .
C4 C5 H5C 108.6 . .
N4 C5 H5D 108.6 . .
C4 C5 H5D 108.6 . .
H5C C5 H5D 107.6 . .
C4 C6 H6C 109.5 . .
C4 C6 H6D 109.5 . .
H6C C6 H6D 109.5 . .
C4 C6 H6E 109.5 . .
H6C C6 H6E 109.5 . .
H6D C6 H6E 109.5 . .
N5 C7 C9 149(3) . .
N5 C7 C8 112(2) . .
C9 C7 C8 94.4(8) . .
N5 C7 H7A 96.2 . .
C9 C7 H7A 96.2 . .
C8 C7 H7A 96.2 . .
N6 C8 C7 119(2) . .
N6 C8 H8A 107.5 . .
C7 C8 H8A 107.5 . .
N6 C8 H8B 107.5 . .
C7 C8 H8B 107.5 . .
H8A C8 H8B 107.0 . .
C7 C9 H9A 109.5 . .
C7 C9 H9B 109.5 . .
H9A C9 H9B 109.5 . .
C7 C9 H9C 109.5 . .
H9A C9 H9C 109.5 . .
H9B C9 H9C 109.5 . .

loop_
_geom_bond_atom_site_label_1
_geom_bond_atom_site_label_2
_geom_bond_distance
_geom_bond_site_symmetry_2
Sm1 O36 2.360(16) .
Sm1 O20 2.359(16) .
Sm1 O24 2.389(17) .
Sm1 O39 2.425(19) .
Sm1 O1W 2.43(2) .
Sm1 O11 2.501(19) 1_455
Sm1 O3W 2.54(2) .
Sm1 O2W 2.57(2) .
Si1 O15 1.603(15) .
Si1 O21 1.642(17) .
Si1 O4 1.647(19) .
Si1 O28 1.656(16) .
O1 W1 1.698(14) .
O2 W3 1.899(15) .
O2 W1 1.978(17) .
O3 W1 1.79(2) .
O3 W5 2.12(2) .
O4 W3 2.274(18) .
O4 W2 2.362(18) .
O4 W1 2.377(16) .
O5 W1 1.874(16) .
O5 W4 1.948(18) .
O6 W2 1.907(16) .
O6 W1 1.946(15) .
O7 W2 1.685(16) .
O8 W7 1.895(15) .
O8 W2 1.929(16) .
O9 W2 1.80(2) .
O9 W6 2.106(19) .
O10 W2 1.911(16) .
O10 W3 1.919(14) .
O11 W3 1.68(2) .
O11 Sm1 2.501(19) 1_655
O12 W3 1.876(16) .
O12 W9 1.955(16) .
O13 W3 1.893(15) .
O13 W8 1.937(15) .
O14 W4 1.719(17) .
O15 W10 2.350(17) .
O15 W4 2.354(16) .
O15 W9 2.403(15) .
O16 W9 1.937(16) .
O16 W4 1.940(17) .
O17 W10 1.891(14) .
O17 W4 1.910(15) .
O18 W4 1.906(14) .
O18 W5 1.950(13) .
O19 W5 1.759(17) .
O20 W5 1.801(18) .
O21 W5 2.235(16) .
O21 W6 2.265(13) .
O22 W5 1.930(16) .
O22 W6 1.972(18) .
O23 W6 1.728(15) .
O24 W6 1.762(19) .
O25 W7 1.894(19) .
O25 W6 1.953(18) .
O26 W7 1.731(16) .
O27 W7 1.935(17) .
O27 W11 1.937(16) .
O28 W7 2.308(15) .
O28 W11 2.368(14) .
O28 W8 2.378(17) .
O29 W7 1.902(15) .
O29 W8 1.945(15) .
O30 W8 1.672(19) .
O31 W8 1.859(16) .
O31 W11 2.039(17) .
O32 W8 1.900(17) .
O32 W9 1.916(17) .
O33 W9 1.726(16) .
O34 W9 1.830(18) .
O34 W10 2.062(18) .
O35 W10 1.707(18) .
O36 W10 1.751(16) .
O37 W11 1.911(15) .
O37 W10 1.937(17) .
O38 W11 1.747(15) .
O39 W11 1.699(19) .
O4W Cu1 2.31(2) .
Cu1 N3 1.98(2) .
Cu1 N2 2.00(2) .
Cu1 N1 2.03(3) .
Cu1 N4 2.04(2) .
Cu2 N6 1.99(3) 2_975
Cu2 N6 1.99(3) .
Cu2 N5 2.06(3) .
Cu2 N5 2.06(3) 2_975
N1 C1 1.54(4) .
N1 H1A 0.9000 .
N1 H1B 0.9000 .
N2 C2 1.486(10) .
N2 H2B 0.9000 .
N2 H2C 0.9000 .
N3 C4 1.55(4) .
N3 H3A 0.9000 .
N3 H3B 0.9000 .
N4 C5 1.48(4) .
N4 H4B 0.9000 .
N4 H4C 0.9000 .
N5 C7 1.490(10) .
N5 H5A 0.9000 .
N5 H5B 0.9000 .
N6 C8 1.494(10) .
N6 H6A 0.9000 .
N6 H6B 0.9000 .
C1 C2 1.489(10) .
C1 H1C 0.9700 .
C1 H1D 0.9700 .
C2 C3 1.48(5) .
C2 H2A 0.9800 .
C3 H3C 0.9600 .
C3 H3D 0.9600 .
C3 H3E 0.9600 .
C4 C6 1.41(4) .
C4 C5 1.48(4) .
C4 H4A 0.9800 .
C5 H5C 0.9700 .
C5 H5D 0.9700 .
C6 H6C 0.9600 .
C6 H6D 0.9600 .
C6 H6E 0.9600 .
C7 C9 1.493(10) .
C7 C8 1.494(10) .
C7 H7A 0.9800 .
C8 H8A 0.9700 .
C8 H8B 0.9700 .
C9 H9A 0.9600 .
C9 H9B 0.9600 .
C9 H9C 0.9600 .

loop_
_geom_hbond_atom_site_label_D
_geom_hbond_atom_site_label_H
_geom_hbond_atom_site_label_A
_geom_hbond_distance_DH
_geom_hbond_distance_HA
_geom_hbond_distance_DA
_geom_hbond_angle_DHA
_geom_hbond_site_symmetry_A
N1 H1A O35 0.90 2.35 3.17(3) 151.6 2_974
N2 H2B O29 0.90 2.29 3.17(3) 164.0 1_565
N2 H2C O9W 0.90 2.35 3.16(3) 150.8 2_775
N3 H3A O16 0.90 2.17 3.06(2) 170.4 .
N3 H3B O27 0.90 2.26 3.15(2) 170.8 1_565
N4 H4B O31 0.90 2.44 3.34(3) 173.0 2_974
N4 H4B O37 0.90 2.53 3.11(3) 122.6 2_974
N4 H4C O34 0.90 2.27 3.00(2) 138.2 2_974
N5 H5A O2 0.90 2.68 3.34(3) 130.5 .
N5 H5B O22 0.90 2.51 3.35(4) 154.1 1_655
N5 H5B O1 0.90 2.44 3.01(3) 121.2 2_975
N6 H6A O9W 0.90 2.61 3.34(4) 138.9 1_755
N6 H6A O2 0.90 2.58 3.27(3) 133.3 2_975
N6 H6B O19 0.90 2.12 3.02(4) 176.5 2_875
